data_7101243
loop_
_publ_author_name
'Sanjayan Gangadhar'
'R. G. Gonnade'
'Amol Kendhale'
'P. R. Rajamohanan'

_publ_section_title
;
Isotactic N-Acrylamide Oligomers Assume self-assembled
Sheet Structure: First Unequivocal Evidence From Crystal Structures
;
_journal_issue 26
_journal_name_full 'Chemical Communications'
_journal_paper_doi 10.1039/b601317a
_journal_year 2006
_chemical_absolute_configuration syn
_chemical_formula_moiety 'C19 H36 N4 O4'
_chemical_formula_sum 'C19 H36 N4 O4'
_chemical_formula_weight 384.52
_chemical_name_common
;
4,6-Bis-methylcabamoyl-2,2,8,8-Tetramethyl carbamoyl-
nonanedioic acid bis-methylamide
;
_chemical_name_systematic
;
?
;
_space_group_IT_number 19
_symmetry_cell_setting orthorhombic
_symmetry_space_group_name_Hall 'P 2ac 2ab'
_symmetry_space_group_name_H-M 'P 21 21 21'
_atom_sites_solution_hydrogens geom
_atom_sites_solution_primary direct
_atom_sites_solution_secondary difmap
_audit_creation_method SHELXL-97
_cell_angle_alpha 90.00
_cell_angle_beta 90.00
_cell_angle_gamma 90.00
_cell_formula_units_Z 4
_cell_length_a 9.676(3)
_cell_length_b 12.826(4)
_cell_length_c 17.434(6)
_cell_measurement_reflns_used 1003
_cell_measurement_temperature 293(2)
_cell_measurement_theta_max 17.153
_cell_measurement_theta_min 2.335
_cell_volume 2163.6(13)
_computing_cell_refinement 'BRUKER SMART'
_computing_data_collection 'BRUKER SMART'
_computing_data_reduction 'BRUKER SAINT'
_computing_molecular_graphics SHELXTL
_computing_publication_material SHELXTL
_computing_structure_refinement 'SHELXL-97 (Sheldrick, 1997)'
_computing_structure_solution 'SHELXS-97 (Sheldrick, 1990)'
_diffrn_ambient_temperature 293(2)
_diffrn_measured_fraction_theta_full 0.997
_diffrn_measured_fraction_theta_max 0.997
_diffrn_measurement_device 'Bruker Smart APEX'
_diffrn_measurement_device_type 'CCD Area Detector'
_diffrn_measurement_method 'phi and Omega Scan'
_diffrn_radiation_monochromator graphite
_diffrn_radiation_source 'fine-focus sealed tube'
_diffrn_radiation_type MoK\a
_diffrn_radiation_wavelength 0.71073
_diffrn_reflns_av_R_equivalents 0.0710
_diffrn_reflns_av_sigmaI/netI 0.1235
_diffrn_reflns_limit_h_max 11
_diffrn_reflns_limit_h_min -11
_diffrn_reflns_limit_k_max 15
_diffrn_reflns_limit_k_min -12
_diffrn_reflns_limit_l_max 20
_diffrn_reflns_limit_l_min -20
_diffrn_reflns_number 10757
_diffrn_reflns_theta_full 25.00
_diffrn_reflns_theta_max 25.00
_diffrn_reflns_theta_min 2.34
_exptl_absorpt_coefficient_mu 0.083
_exptl_absorpt_correction_T_max 0.9938
_exptl_absorpt_correction_T_min 0.9252
_exptl_absorpt_correction_type multi-scan
_exptl_absorpt_process_details 'bruker sadabs'
_exptl_crystal_colour colourless
_exptl_crystal_density_diffrn 1.180
_exptl_crystal_density_method 'not measured'
_exptl_crystal_description 'Thin needle'
_exptl_crystal_F_000 840
_exptl_crystal_size_max 0.95
_exptl_crystal_size_mid 0.11
_exptl_crystal_size_min 0.08
_refine_diff_density_max 0.184
_refine_diff_density_min -0.178
_refine_diff_density_rms 0.040
_refine_ls_abs_structure_details 'Flack H D (1983), Acta Cryst. A39, 876-881'
_refine_ls_abs_structure_Flack -0.3(19)
_refine_ls_extinction_method none
_refine_ls_goodness_of_fit_ref 0.961
_refine_ls_hydrogen_treatment riding
_refine_ls_matrix_type full
_refine_ls_number_parameters 252
_refine_ls_number_reflns 3801
_refine_ls_number_restraints 0
_refine_ls_restrained_S_all 0.961
_refine_ls_R_factor_all 0.1227
_refine_ls_R_factor_gt 0.0574
_refine_ls_shift/su_max 0.000
_refine_ls_shift/su_mean 0.000
_refine_ls_structure_factor_coef Fsqd
_refine_ls_weighting_details 'calc w=1/[\s^2^(Fo^2^)+(0.0352P)^2^+0.0000P] where P=(Fo^2^+2Fc^2^)/3'
_refine_ls_weighting_scheme calc
_refine_ls_wR_factor_gt 0.1070
_refine_ls_wR_factor_ref 0.1240
_reflns_number_gt 2231
_reflns_number_total 3801
_reflns_threshold_expression >2sigma(I)
_cod_data_source_file b601317a.txt
_cod_depositor_comments
;
The following automatic conversions were performed:
'_chemical_absolute_configuration' value 'SYN' changed to 'syn' according
to '/home/saulius/struct/CIF-dictionaries/cif_core.dic' dictionary named
'cif_core.dic' version 2.4.1 from 2010-06-29.

'_symmetry_cell_setting'
value 'Orthorhombic' changed to 'orthorhombic' according to
'/home/saulius/struct/CIF-dictionaries/cif_core.dic' dictionary named
'cif_core.dic' version 2.4.1 from 2010-06-29.

Automatic conversion script
Id: cif_fix_enum 1527 2010-12-29 10:47:43Z saulius 
;
_cod_original_sg_symbol_H-M P2(1)2(1)2(1)
_cod_database_code 7101243

loop_
_symmetry_equiv_pos_as_xyz
'x, y, z'
'-x+1/2, -y, z+1/2'
'-x, y+1/2, -z+1/2'
'x+1/2, -y+1/2, -z'

loop_
_atom_site_label
_atom_site_type_symbol
_atom_site_fract_x
_atom_site_fract_y
_atom_site_fract_z
_atom_site_U_iso_or_equiv
_atom_site_adp_type
_atom_site_occupancy
_atom_site_symmetry_multiplicity
_atom_site_calc_flag
_atom_site_refinement_flags
O1 O -0.0159(3) 0.5639(2) 1.14848(15) 0.0755(9) Uani 1 1 d .
O2 O -0.0281(3) 0.3289(2) 1.07351(12) 0.0612(7) Uani 1 1 d .
O3 O -0.0279(3) 0.14216(17) 0.95316(13) 0.0590(7) Uani 1 1 d .
O4 O -0.0150(3) 0.00694(19) 0.79280(14) 0.0688(8) Uani 1 1 d .
N1 N 0.2016(3) 0.5439(2) 1.18429(15) 0.0538(8) Uani 1 1 d .
H1 H 0.2875 0.5451 1.1717 0.065 Uiso 1 1 calc R
N2 N 0.1950(3) 0.3065(2) 1.09890(14) 0.0505(8) Uani 1 1 d .
H2 H 0.2788 0.3168 1.0844 0.061 Uiso 1 1 calc R
N3 N 0.1952(3) 0.1122(2) 0.97417(15) 0.0493(7) Uani 1 1 d .
H3 H 0.2791 0.1297 0.9643 0.059 Uiso 1 1 calc R
N4 N 0.2047(3) -0.0330(2) 0.81510(15) 0.0503(7) Uani 1 1 d .
H4 H 0.2900 -0.0148 0.8116 0.060 Uiso 1 1 calc R
C9 C 0.1081(4) 0.0325(3) 0.79176(17) 0.0459(9) Uani 1 1 d .
C11 C 0.0939(4) 0.3431(3) 1.05641(18) 0.0402(8) Uani 1 1 d .
C7 C 0.0831(3) 0.2270(2) 0.80550(16) 0.0406(8) Uani 1 1 d .
H7A H 0.0943 0.2903 0.7757 0.049 Uiso 1 1 calc R
H7B H -0.0152 0.2128 0.8082 0.049 Uiso 1 1 calc R
C5 C 0.0702(3) 0.3540(2) 0.91340(16) 0.0389(8) Uani 1 1 d .
H5A H -0.0276 0.3433 0.9227 0.047 Uiso 1 1 calc R
H5B H 0.0785 0.4036 0.8717 0.047 Uiso 1 1 calc R
C4 C 0.1339(3) 0.4029(2) 0.98552(15) 0.0352(8) Uani 1 1 d .
H4A H 0.2347 0.4023 0.9806 0.042 Uiso 1 1 calc R
C1 C 0.1069(4) 0.5628(3) 1.1314(2) 0.0494(9) Uani 1 1 d .
C3 C 0.0844(4) 0.5164(2) 0.99210(17) 0.0433(8) Uani 1 1 d .
H3A H 0.0945 0.5482 0.9419 0.052 Uiso 1 1 calc R
H3B H -0.0137 0.5148 1.0034 0.052 Uiso 1 1 calc R
C10 C 0.0941(4) 0.1632(3) 0.94057(17) 0.0389(8) Uani 1 1 d .
C12 C 0.3094(4) 0.5916(3) 1.0393(2) 0.0585(10) Uani 1 1 d .
H12A H 0.3492 0.6443 1.0715 0.088 Uiso 1 1 calc R
H12B H 0.3301 0.6069 0.9866 0.088 Uiso 1 1 calc R
H12C H 0.3473 0.5248 1.0526 0.088 Uiso 1 1 calc R
C8 C 0.1497(3) 0.1382(3) 0.76005(16) 0.0410(8) Uani 1 1 d .
C6 C 0.1327(3) 0.2502(2) 0.88699(15) 0.0356(8) Uani 1 1 d .
H6A H 0.2336 0.2569 0.8864 0.043 Uiso 1 1 calc R
C15 C 0.3064(3) 0.1535(3) 0.75380(18) 0.0519(9) Uani 1 1 d .
H15A H 0.3255 0.2220 0.7343 0.078 Uiso 1 1 calc R
H15B H 0.3442 0.1022 0.7196 0.078 Uiso 1 1 calc R
H15C H 0.3476 0.1458 0.8036 0.078 Uiso 1 1 calc R
C19 C 0.1715(4) -0.1338(3) 0.8462(2) 0.0683(12) Uani 1 1 d .
H19A H 0.1156 -0.1254 0.8913 0.102 Uiso 1 1 calc R
H19B H 0.2553 -0.1697 0.8595 0.102 Uiso 1 1 calc R
H19C H 0.1216 -0.1736 0.8087 0.102 Uiso 1 1 calc R
C2 C 0.1526(3) 0.5897(3) 1.05054(18) 0.0462(9) Uani 1 1 d .
C14 C 0.0891(4) 0.1421(3) 0.67827(17) 0.0585(10) Uani 1 1 d .
H14A H 0.1172 0.2056 0.6536 0.088 Uiso 1 1 calc R
H14B H -0.0100 0.1396 0.6810 0.088 Uiso 1 1 calc R
H14C H 0.1222 0.0836 0.6493 0.088 Uiso 1 1 calc R
C13 C 0.0953(4) 0.6994(3) 1.0349(2) 0.0721(12) Uani 1 1 d .
H13A H 0.1308 0.7470 1.0726 0.108 Uiso 1 1 calc R
H13B H -0.0037 0.6979 1.0378 0.108 Uiso 1 1 calc R
H13C H 0.1231 0.7217 0.9847 0.108 Uiso 1 1 calc R
C17 C 0.1705(4) 0.2496(4) 1.1690(2) 0.0802(14) Uani 1 1 d .
H17A H 0.1502 0.2978 1.2096 0.120 Uiso 1 1 calc R
H17B H 0.2514 0.2100 1.1820 0.120 Uiso 1 1 calc R
H17C H 0.0936 0.2033 1.1621 0.120 Uiso 1 1 calc R
C18 C 0.1696(5) 0.0282(3) 1.0269(2) 0.0809(13) Uani 1 1 d .
H18A H 0.2067 0.0457 1.0763 0.121 Uiso 1 1 calc R
H18B H 0.2132 -0.0342 1.0084 0.121 Uiso 1 1 calc R
H18C H 0.0718 0.0168 1.0312 0.121 Uiso 1 1 calc R
C16 C 0.1639(4) 0.5213(4) 1.2627(2) 0.0757(13) Uani 1 1 d .
H16A H 0.1268 0.5829 1.2862 0.114 Uiso 1 1 calc R
H16B H 0.2443 0.4989 1.2904 0.114 Uiso 1 1 calc R
H16C H 0.0956 0.4670 1.2635 0.114 Uiso 1 1 calc R

loop_
_atom_site_aniso_label
_atom_site_aniso_U_11
_atom_site_aniso_U_22
_atom_site_aniso_U_33
_atom_site_aniso_U_23
_atom_site_aniso_U_13
_atom_site_aniso_U_12
O1 0.0275(18) 0.121(3) 0.0774(17) 0.0010(15) 0.0050(13) 0.0071(15)
O2 0.0284(16) 0.0983(19) 0.0570(14) 0.0171(13) 0.0033(12) 0.0015(14)
O3 0.0322(16) 0.0699(17) 0.0749(16) 0.0188(13) 0.0034(13) -0.0071(14)
O4 0.0250(16) 0.0751(19) 0.106(2) 0.0050(15) 0.0021(14) -0.0113(13)
N1 0.0279(18) 0.079(2) 0.0543(18) 0.0030(15) -0.0050(16) 0.0007(16)
N2 0.0308(19) 0.072(2) 0.0491(16) 0.0136(14) -0.0005(14) 0.0034(15)
N3 0.0296(18) 0.0588(18) 0.0594(17) 0.0162(15) -0.0088(15) -0.0008(15)
N4 0.0289(18) 0.0509(18) 0.0712(19) 0.0099(16) 0.0008(15) -0.0038(16)
C9 0.035(3) 0.054(2) 0.048(2) -0.0132(18) 0.0027(17) -0.002(2)
C11 0.030(2) 0.043(2) 0.047(2) -0.0023(16) -0.0026(17) 0.0029(17)
C7 0.029(2) 0.050(2) 0.0433(19) 0.0038(16) -0.0031(15) -0.0006(16)
C5 0.028(2) 0.047(2) 0.0414(16) 0.0038(15) -0.0007(15) -0.0005(16)
C4 0.0211(18) 0.047(2) 0.0379(17) 0.0036(15) -0.0021(15) -0.0012(15)
C1 0.038(3) 0.050(2) 0.061(2) -0.0132(17) -0.005(2) 0.0014(19)
C3 0.033(2) 0.046(2) 0.0511(19) 0.0004(16) -0.0080(15) 0.0052(17)
C10 0.028(2) 0.047(2) 0.0409(18) -0.0059(16) -0.0029(17) -0.0041(19)
C12 0.046(3) 0.061(2) 0.069(2) -0.0012(18) -0.001(2) -0.0152(19)
C8 0.029(2) 0.056(2) 0.0384(17) -0.0017(16) -0.0012(15) -0.0008(17)
C6 0.0227(19) 0.0441(19) 0.0398(18) 0.0016(16) -0.0003(14) -0.0026(16)
C15 0.035(2) 0.069(2) 0.052(2) 0.0038(18) 0.0078(17) -0.0078(19)
C19 0.058(3) 0.058(3) 0.088(3) 0.007(2) 0.005(2) -0.005(2)
C2 0.030(2) 0.050(2) 0.059(2) -0.0049(17) -0.0035(18) 0.0020(17)
C14 0.053(3) 0.078(3) 0.0438(19) -0.0078(19) -0.0071(17) 0.009(2)
C13 0.076(3) 0.049(2) 0.090(3) -0.004(2) -0.018(3) 0.009(2)
C17 0.055(3) 0.118(4) 0.067(3) 0.038(3) 0.003(2) 0.017(3)
C18 0.071(3) 0.079(3) 0.093(3) 0.037(3) -0.016(3) -0.006(2)
C16 0.062(3) 0.107(4) 0.059(2) 0.001(2) -0.007(2) -0.008(3)

loop_
_atom_type_symbol
_atom_type_description
_atom_type_scat_dispersion_real
_atom_type_scat_dispersion_imag
_atom_type_scat_source
C C 0.0033 0.0016 'International Tables Vol C Tables 4.2.6.8 and 6.1.1.4'
H H 0.0000 0.0000 'International Tables Vol C Tables 4.2.6.8 and 6.1.1.4'
O O 0.0106 0.0060 'International Tables Vol C Tables 4.2.6.8 and 6.1.1.4'
N N 0.0061 0.0033 'International Tables Vol C Tables 4.2.6.8 and 6.1.1.4'

loop_
_geom_angle_atom_site_label_1
_geom_angle_atom_site_label_2
_geom_angle_atom_site_label_3
_geom_angle
C1 N1 C16 121.5(3)
C1 N1 H1 119.3
C16 N1 H1 119.3
C11 N2 C17 122.4(3)
C11 N2 H2 118.8
C17 N2 H2 118.8
C10 N3 C18 122.0(3)
C10 N3 H3 119.0
C18 N3 H3 119.0
C9 N4 C19 122.0(3)
C9 N4 H4 119.0
C19 N4 H4 119.0
O4 C9 N4 120.5(3)
O4 C9 C8 119.9(3)
N4 C9 C8 119.5(3)
O2 C11 N2 121.6(3)
O2 C11 C4 121.4(3)
N2 C11 C4 117.0(3)
C6 C7 C8 119.6(2)
C6 C7 H7A 107.4
C8 C7 H7A 107.4
C6 C7 H7B 107.4
C8 C7 H7B 107.4
H7A C7 H7B 106.9
C6 C5 C4 116.3(2)
C6 C5 H5A 108.2
C4 C5 H5A 108.2
C6 C5 H5B 108.2
C4 C5 H5B 108.2
H5A C5 H5B 107.4
C11 C4 C5 111.2(2)
C11 C4 C3 110.0(2)
C5 C4 C3 108.9(2)
C11 C4 H4A 108.9
C5 C4 H4A 108.9
C3 C4 H4A 108.9
O1 C1 N1 120.2(4)
O1 C1 C2 120.5(3)
N1 C1 C2 119.2(3)
C2 C3 C4 119.7(3)
C2 C3 H3A 107.4
C4 C3 H3A 107.4
C2 C3 H3B 107.4
C4 C3 H3B 107.4
H3A C3 H3B 106.9
O3 C10 N3 121.7(3)
O3 C10 C6 120.8(3)
N3 C10 C6 117.5(3)
C2 C12 H12A 109.5
C2 C12 H12B 109.5
H12A C12 H12B 109.5
C2 C12 H12C 109.5
H12A C12 H12C 109.5
H12B C12 H12C 109.5
C9 C8 C7 111.4(2)
C9 C8 C15 113.8(3)
C7 C8 C15 111.0(3)
C9 C8 C14 105.4(3)
C7 C8 C14 107.1(3)
C15 C8 C14 107.8(3)
C10 C6 C7 110.8(3)
C10 C6 C5 111.1(2)
C7 C6 C5 109.0(2)
C10 C6 H6A 108.6
C7 C6 H6A 108.6
C5 C6 H6A 108.6
C8 C15 H15A 109.5
C8 C15 H15B 109.5
H15A C15 H15B 109.5
C8 C15 H15C 109.5
H15A C15 H15C 109.5
H15B C15 H15C 109.5
N4 C19 H19A 109.5
N4 C19 H19B 109.5
H19A C19 H19B 109.5
N4 C19 H19C 109.5
H19A C19 H19C 109.5
H19B C19 H19C 109.5
C1 C2 C12 114.3(3)
C1 C2 C3 110.6(3)
C12 C2 C3 110.5(3)
C1 C2 C13 105.5(3)
C12 C2 C13 108.7(3)
C3 C2 C13 106.7(3)
C8 C14 H14A 109.5
C8 C14 H14B 109.5
H14A C14 H14B 109.5
C8 C14 H14C 109.5
H14A C14 H14C 109.5
H14B C14 H14C 109.5
C2 C13 H13A 109.5
C2 C13 H13B 109.5
H13A C13 H13B 109.5
C2 C13 H13C 109.5
H13A C13 H13C 109.5
H13B C13 H13C 109.5
N2 C17 H17A 109.5
N2 C17 H17B 109.5
H17A C17 H17B 109.5
N2 C17 H17C 109.5
H17A C17 H17C 109.5
H17B C17 H17C 109.5
N3 C18 H18A 109.5
N3 C18 H18B 109.5
H18A C18 H18B 109.5
N3 C18 H18C 109.5
H18A C18 H18C 109.5
H18B C18 H18C 109.5
N1 C16 H16A 109.5
N1 C16 H16B 109.5
H16A C16 H16B 109.5
N1 C16 H16C 109.5
H16A C16 H16C 109.5
H16B C16 H16C 109.5

loop_
_geom_bond_atom_site_label_1
_geom_bond_atom_site_label_2
_geom_bond_distance
O1 C1 1.225(4)
O2 C11 1.231(4)
O3 C10 1.231(4)
O4 C9 1.235(4)
N1 C1 1.323(4)
N1 C16 1.443(4)
N1 H1 0.8600
N2 C11 1.314(4)
N2 C17 1.443(4)
N2 H2 0.8600
N3 C10 1.314(4)
N3 C18 1.439(4)
N3 H3 0.8600
N4 C9 1.321(4)
N4 C19 1.438(4)
N4 H4 0.8600
C9 C8 1.518(5)
C11 C4 1.505(4)
C7 C6 1.529(4)
C7 C8 1.530(4)
C7 H7A 0.9700
C7 H7B 0.9700
C5 C6 1.532(4)
C5 C4 1.534(4)
C5 H5A 0.9700
C5 H5B 0.9700
C4 C3 1.537(4)
C4 H4A 0.9800
C1 C2 1.517(5)
C3 C2 1.535(4)
C3 H3A 0.9700
C3 H3B 0.9700
C10 C6 1.502(4)
C12 C2 1.530(5)
C12 H12A 0.9600
C12 H12B 0.9600
C12 H12C 0.9600
C8 C15 1.532(4)
C8 C14 1.543(4)
C6 H6A 0.9800
C15 H15A 0.9600
C15 H15B 0.9600
C15 H15C 0.9600
C19 H19A 0.9600
C19 H19B 0.9600
C19 H19C 0.9600
C2 C13 1.536(5)
C14 H14A 0.9600
C14 H14B 0.9600
C14 H14C 0.9600
C13 H13A 0.9600
C13 H13B 0.9600
C13 H13C 0.9600
C17 H17A 0.9600
C17 H17B 0.9600
C17 H17C 0.9600
C18 H18A 0.9600
C18 H18B 0.9600
C18 H18C 0.9600
C16 H16A 0.9600
C16 H16B 0.9600
C16 H16C 0.9600

loop_
_geom_hbond_atom_site_label_D
_geom_hbond_atom_site_label_H
_geom_hbond_atom_site_label_A
_geom_hbond_distance_DH
_geom_hbond_distance_HA
_geom_hbond_distance_DA
_geom_hbond_angle_DHA
_geom_hbond_site_symmetry_A
N1 H1 O4 0.86 2.12 2.847(4) 142.5 4_557
N2 H2 O3 0.86 2.05 2.906(4) 173.7 4_557
N3 H3 O2 0.86 2.05 2.903(4) 172.7 4_557
N4 H4 O1 0.86 2.10 2.805(4) 138.9 4_557
C4 H4A O3 0.98 2.63 3.491(4) 146.3 4_557
C6 H6A O2 0.98 2.65 3.503(4) 145.9 4_557
C15 H15C O2 0.96 2.48 3.417(4) 165.8 4_557
C12 H12C O3 0.96 2.46 3.389(4) 162.5 4_557
C19 H19B O1 0.96 2.60 3.156(5) 117.1 4_557

loop_
_geom_torsion_atom_site_label_1
_geom_torsion_atom_site_label_2
_geom_torsion_atom_site_label_3
_geom_torsion_atom_site_label_4
_geom_torsion
C19 N4 C9 O4 -3.3(5)
C19 N4 C9 C8 179.5(3)
C17 N2 C11 O2 -1.5(5)
C17 N2 C11 C4 178.8(3)
O2 C11 C4 C5 -56.8(4)
N2 C11 C4 C5 122.8(3)
O2 C11 C4 C3 63.9(4)
N2 C11 C4 C3 -116.5(3)
C6 C5 C4 C11 -72.3(3)
C6 C5 C4 C3 166.4(3)
C16 N1 C1 O1 1.7(5)
C16 N1 C1 C2 177.9(3)
C11 C4 C3 C2 69.0(4)
C5 C4 C3 C2 -168.9(3)
C18 N3 C10 O3 0.7(5)
C18 N3 C10 C6 179.5(3)
O4 C9 C8 C7 60.5(4)
N4 C9 C8 C7 -122.3(3)
O4 C9 C8 C15 -173.2(3)
N4 C9 C8 C15 4.0(4)
O4 C9 C8 C14 -55.3(4)
N4 C9 C8 C14 121.9(3)
C6 C7 C8 C9 71.2(4)
C6 C7 C8 C15 -56.7(4)
C6 C7 C8 C14 -174.1(3)
O3 C10 C6 C7 -63.4(4)
N3 C10 C6 C7 117.8(3)
O3 C10 C6 C5 57.9(4)
N3 C10 C6 C5 -120.9(3)
C8 C7 C6 C10 -68.2(4)
C8 C7 C6 C5 169.3(3)
C4 C5 C6 C10 71.5(3)
C4 C5 C6 C7 -166.2(3)
O1 C1 C2 C12 176.4(3)
N1 C1 C2 C12 0.1(4)
O1 C1 C2 C3 -58.1(4)
N1 C1 C2 C3 125.7(3)
O1 C1 C2 C13 57.0(4)
N1 C1 C2 C13 -119.2(3)
C4 C3 C2 C1 -73.6(4)
C4 C3 C2 C12 54.1(4)
C4 C3 C2 C13 172.1(3)

loop_
_cod_related_entry_id
_cod_related_entry_database
_cod_related_entry_code
1 ChemSpider 21198288
